data_4080233
loop_
_publ_author_name
'Buchner, Magnus R.'
'Bechlars, Bettina'
'Wahl, Bernhard'
'Ruhland, Klaus'

_publ_section_title
;
 Influence of Electronically and Sterically Tunable Cinnamate Ligands on
 the Spectroscopic Properties and Reactivity of
 Bis(triphenylphosphine)platinum(0) Olefin Complexes
;
_journal_issue 6
_journal_name_full Organometallics
_journal_page_first 1643
_journal_paper_doi 10.1021/om301021j
_journal_volume 32
_journal_year 2013
_chemical_compound_source 'see text'
_chemical_formula_moiety 'C52 H43 N O4 P2 Pt'
_chemical_formula_sum 'C52 H43 N O4 P2 Pt'
_chemical_formula_weight 1002.89
_chemical_name_systematic ?
_space_group_IT_number 14
_symmetry_cell_setting monoclinic
_symmetry_Int_Tables_number 14
_symmetry_space_group_name_Hall '-P 2ybc'
_symmetry_space_group_name_H-M 'P 1 21/c 1'
_atom_sites_solution_hydrogens geom
_atom_sites_solution_primary direct
_atom_sites_solution_secondary difmap
_audit_creation_date 'Oct 30 17:23:49 2012'
_audit_creation_method 'PLATON <TABLE ACC> option'
_audit_update_record
;
;
_cell_angle_alpha 90
_cell_angle_beta 93.877(2)
_cell_angle_gamma 90
_cell_formula_units_Z 4
_cell_length_a 23.2464(13)
_cell_length_b 9.6633(4)
_cell_length_c 19.5892(10)
_cell_measurement_temperature 173
_cell_volume 4390.4(4)
_computing_publication_material 'PLATON (Spek, 2003)'
_computing_structure_refinement 'SHELXL-97 (Sheldrick, 1997)'
_diffrn_ambient_temperature 173
_diffrn_detector ' CCD plate '
_diffrn_detector_area_resol_mean 16
_diffrn_measured_fraction_theta_full 0.999
_diffrn_measured_fraction_theta_max 0.999
_diffrn_measurement_device ' \k-geometry diffractometer '
_diffrn_measurement_device_type ' Bruker APEX-II CCD '
_diffrn_measurement_method ' phi- and omega-rotation '
_diffrn_radiation_monochromator graphite
_diffrn_radiation_probe x-ray
_diffrn_radiation_source 'fine-focus sealed tube'
_diffrn_radiation_type MoK\a
_diffrn_radiation_wavelength 0.71073
_diffrn_reflns_av_R_equivalents 0.0506
_diffrn_reflns_av_sigmaI/netI 0.0249
_diffrn_reflns_limit_h_max 27
_diffrn_reflns_limit_h_min -27
_diffrn_reflns_limit_k_max 11
_diffrn_reflns_limit_k_min -11
_diffrn_reflns_limit_l_max 23
_diffrn_reflns_limit_l_min -23
_diffrn_reflns_number 85194
_diffrn_reflns_reduction_process
;
;
_diffrn_reflns_theta_full 25.34
_diffrn_reflns_theta_max 25.34
_diffrn_reflns_theta_min 0.88
_exptl_absorpt_coefficient_mu 3.316
_exptl_absorpt_correction_T_max 0.907
_exptl_absorpt_correction_T_min 0.587
_exptl_absorpt_correction_type multi-scan
_exptl_crystal_colour yellow
_exptl_crystal_density_diffrn 1.517
_exptl_crystal_density_method 'Not Measured'
_exptl_crystal_description block
_exptl_crystal_F_000 2008
_exptl_crystal_size_max 0.180
_exptl_crystal_size_mid 0.130
_exptl_crystal_size_min 0.030
_refine_diff_density_max 1.042
_refine_diff_density_min -0.755
_refine_diff_density_rms 0.079
_refine_ls_extinction_method none
_refine_ls_goodness_of_fit_ref 1.156
_refine_ls_hydrogen_treatment mixed
_refine_ls_matrix_type full
_refine_ls_number_parameters 701
_refine_ls_number_reflns 8039
_refine_ls_number_restraints 0
_refine_ls_restrained_S_all 1.156
_refine_ls_R_factor_all 0.0310
_refine_ls_R_factor_gt 0.0243
_refine_ls_shift/su_max 0.003
_refine_ls_shift/su_mean 0.000
_refine_ls_structure_factor_coef Fsqd
_refine_ls_weighting_details 'calc w=1/[\s^2^(Fo^2^)+(0.0070P)^2^+7.2585P] where P=(Fo^2^+2Fc^2^)/3'
_refine_ls_weighting_scheme calc
_refine_ls_wR_factor_gt 0.0464
_refine_ls_wR_factor_ref 0.0492
_reflns_number_gt 7228
_reflns_number_total 8039
_reflns_threshold_expression >2\s(i)
_cod_data_source_file om301021j_si_002.cif
_cod_data_source_block PhNO2PhMe
_cod_depositor_comments
;
The following automatic conversions were performed:

'_symmetry_cell_setting' value 'Monoclinic' changed to 'monoclinic'
according to /home/saulius/struct/CIF-dictionaries/cif_core.dic
dictionary named 'cif_core.dic' version 2.4.2 from 2011-04-26.

Automatic conversion script
Id: cif_fix_values 1891 2012-01-12 08:04:46Z andrius 
;
_cod_original_sg_symbol_H-M 'P 21/c'
_cod_database_code 4080233

loop_
_symmetry_equiv_pos_site_id
_symmetry_equiv_pos_as_xyz
1 x,y,z
2 -x,1/2+y,1/2-z
3 -x,-y,-z
4 x,1/2-y,1/2+z

loop_
_atom_site_aniso_label
_atom_site_aniso_U_11
_atom_site_aniso_U_22
_atom_site_aniso_U_33
_atom_site_aniso_U_23
_atom_site_aniso_U_13
_atom_site_aniso_U_12
Pt1 0.0201(1) 0.0176(1) 0.0151(1) 0.0004(1) 0.0011(1) -0.0021(1)
P1 0.0209(4) 0.0209(4) 0.0183(4) -0.0006(3) 0.0002(3) -0.0014(3)
P2 0.0229(4) 0.0166(4) 0.0173(4) -0.0002(3) 0.0024(3) -0.0017(3)
O1 0.0267(13) 0.0233(13) 0.0405(13) -0.0005(10) -0.0110(10) -0.0006(10)
O2 0.0364(14) 0.0188(13) 0.0300(12) 0.0009(9) -0.0026(10) -0.0004(11)
O3 0.0452(17) 0.055(2) 0.0478(16) -0.0037(14) 0.0027(13) 0.0195(15)
O4 0.0245(15) 0.073(2) 0.0553(17) 0.0016(15) 0.0071(12) 0.0003(14)
N1 0.0309(18) 0.055(2) 0.0279(15) -0.0016(15) -0.0021(13) 0.0122(17)
C1 0.0366(19) 0.0176(17) 0.0154(14) 0.0005(12) 0.0024(13) -0.0106(14)
C2 0.035(2) 0.034(2) 0.0227(16) 0.0028(14) 0.0009(15) -0.0065(16)
C3 0.046(2) 0.043(3) 0.0300(19) 0.0066(17) -0.0078(17) -0.015(2)
C4 0.076(3) 0.046(3) 0.0165(18) 0.0001(17) -0.0018(19) -0.022(2)
C5 0.071(3) 0.031(2) 0.0277(19) -0.0075(16) 0.018(2) -0.011(2)
C6 0.047(2) 0.0186(19) 0.0285(18) -0.0028(14) 0.0101(16) -0.0060(17)
C7 0.0255(17) 0.0209(17) 0.0204(15) -0.0046(13) 0.0032(12) -0.0007(14)
C8 0.033(2) 0.027(2) 0.0295(17) 0.0002(14) 0.0051(15) 0.0031(16)
C9 0.048(3) 0.034(3) 0.047(2) -0.0001(19) 0.0049(18) 0.016(2)
C10 0.033(2) 0.057(3) 0.047(2) -0.008(2) 0.0034(18) 0.017(2)
C11 0.024(2) 0.059(3) 0.044(2) -0.010(2) 0.0085(17) -0.006(2)
C12 0.035(2) 0.027(2) 0.0363(19) -0.0025(16) 0.0081(15) -0.0031(17)
C13 0.0235(17) 0.0188(17) 0.0214(15) -0.0012(12) 0.0044(12) -0.0034(13)
C14 0.035(2) 0.0200(19) 0.0256(16) 0.0030(14) 0.0015(14) -0.0014(15)
C15 0.039(2) 0.030(2) 0.0246(17) -0.0058(15) 0.0004(15) -0.0041(17)
C16 0.052(3) 0.019(2) 0.041(2) -0.0096(17) 0.0056(18) 0.0000(18)
C17 0.061(3) 0.020(2) 0.046(2) 0.0042(17) -0.001(2) 0.0064(19)
C18 0.040(2) 0.025(2) 0.0265(17) 0.0014(14) -0.0028(15) 0.0045(16)
C19 0.0290(18) 0.0294(19) 0.0213(15) -0.0045(14) 0.0031(13) -0.0093(15)
C20 0.040(2) 0.031(2) 0.038(2) 0.0018(16) 0.0055(17) -0.0108(18)
C21 0.065(3) 0.042(3) 0.048(2) 0.010(2) 0.006(2) -0.023(2)
C22 0.068(3) 0.070(3) 0.045(2) 0.005(2) 0.011(2) -0.045(3)
C23 0.033(2) 0.095(4) 0.044(2) -0.007(3) 0.0097(19) -0.027(3)
C24 0.032(2) 0.054(3) 0.0284(18) -0.0019(18) 0.0007(15) -0.0064(19)
C25 0.0217(17) 0.0238(19) 0.0299(16) 0.0031(13) 0.0041(13) -0.0007(14)
C26 0.036(2) 0.035(2) 0.0290(19) -0.0011(16) 0.0024(16) 0.0064(17)
C27 0.043(2) 0.033(2) 0.054(2) 0.0019(19) 0.0116(19) 0.0146(19)
C28 0.031(2) 0.047(3) 0.054(2) 0.021(2) 0.0016(17) 0.013(2)
C29 0.035(2) 0.053(3) 0.037(2) 0.0115(19) -0.0083(17) 0.0031(19)
C30 0.0288(19) 0.036(2) 0.0298(17) 0.0017(17) -0.0062(14) 0.0010(17)
C31 0.0239(17) 0.0225(17) 0.0188(14) 0.0011(13) -0.0031(12) 0.0022(14)
C32 0.0326(19) 0.0215(19) 0.0265(16) 0.0007(14) 0.0025(14) -0.0072(16)
C33 0.036(2) 0.029(2) 0.0293(17) 0.0001(14) 0.0103(15) 0.0007(16)
C34 0.048(2) 0.026(2) 0.0189(16) -0.0031(14) -0.0004(15) 0.0069(17)
C35 0.042(2) 0.028(2) 0.0307(18) -0.0074(15) -0.0034(16) -0.0080(18)
C36 0.0257(19) 0.036(2) 0.0310(18) -0.0052(15) 0.0003(15) -0.0064(16)
C37 0.0324(19) 0.0242(19) 0.0144(14) 0.0033(13) 0.0044(12) -0.0028(15)
C38 0.0274(17) 0.0239(19) 0.0089(13) -0.0033(12) -0.0025(11) -0.0023(14)
C39 0.0277(17) 0.0288(19) 0.0152(14) 0.0001(13) -0.0028(12) -0.0040(15)
C40 0.0266(19) 0.031(2) 0.0259(16) 0.0051(14) 0.0034(14) -0.0036(16)
C41 0.037(2) 0.025(2) 0.0286(17) 0.0014(14) -0.0010(14) 0.0070(16)
C42 0.0259(18) 0.042(2) 0.0197(15) -0.0010(14) -0.0015(13) 0.0034(16)
C43 0.0285(19) 0.039(2) 0.0275(17) 0.0004(15) 0.0061(14) -0.0075(16)
C44 0.0316(19) 0.025(2) 0.0295(17) 0.0006(14) 0.0074(14) -0.0021(16)
C45 0.0271(17) 0.024(2) 0.0132(13) 0.0010(12) 0.0017(12) -0.0034(14)
C46 0.0275(18) 0.0197(17) 0.0319(17) -0.0035(14) -0.0075(13) 0.0019(15)
C47 0.039(2) 0.032(2) 0.0289(18) 0.0019(15) -0.0021(15) 0.0016(16)
C48 0.032(2) 0.042(2) 0.045(2) -0.0041(19) 0.0050(17) 0.0018(19)
C49 0.035(2) 0.031(2) 0.042(2) -0.0142(17) -0.0094(16) 0.0124(17)
C50 0.051(3) 0.041(2) 0.032(2) 0.0052(17) -0.0076(18) 0.0142(19)
C51 0.037(2) 0.041(2) 0.037(2) 0.0084(17) 0.0021(17) 0.0028(18)
C52 0.043(3) 0.059(3) 0.064(3) -0.020(2) -0.015(2) 0.023(2)

loop_
_atom_site_label
_atom_site_type_symbol
_atom_site_thermal_displace_type
_atom_site_fract_x
_atom_site_fract_y
_atom_site_fract_z
_atom_site_occupancy
_atom_site_U_iso_or_equiv
_atom_site_calc_flag
_atom_site_refinement_flags
Pt1 Pt Uani 0.25156(1) 0.61165(1) 0.25995(1) 1.000 0.0176(1) . .
P1 P Uani 0.32274(3) 0.71340(8) 0.32762(4) 1.000 0.0201(2) . .
P2 P Uani 0.19124(3) 0.48894(8) 0.32515(4) 1.000 0.0189(2) . .
O1 O Uani 0.12440(10) 0.5519(2) 0.11573(11) 1.000 0.0308(8) . .
O2 O Uani 0.15341(10) 0.7683(2) 0.14408(11) 1.000 0.0286(8) . .
O3 O Uani 0.49430(12) 0.3227(3) 0.07915(13) 1.000 0.0494(10) . .
O4 O Uani 0.52617(11) 0.5327(3) 0.07131(14) 1.000 0.0507(10) . .
N1 N Uani 0.48813(13) 0.4487(4) 0.08322(14) 1.000 0.0381(10) . .
C1 C Uani 0.20729(14) 0.4705(3) 0.41770(14) 1.000 0.0232(10) . .
C2 C Uani 0.26032(16) 0.4166(4) 0.44191(16) 1.000 0.0306(11) . .
C3 C Uani 0.27526(19) 0.4094(4) 0.51185(18) 1.000 0.0401(14) . .
C4 C Uani 0.2378(2) 0.4593(4) 0.55763(18) 1.000 0.0464(15) . .
C5 C Uani 0.1856(2) 0.5142(4) 0.53458(18) 1.000 0.0426(14) . .
C6 C Uani 0.16999(18) 0.5200(4) 0.46499(17) 1.000 0.0310(11) . .
C7 C Uani 0.11805(14) 0.5591(3) 0.31877(14) 1.000 0.0222(9) . .
C8 C Uani 0.11065(16) 0.6984(4) 0.30206(17) 1.000 0.0297(11) . .
C9 C Uani 0.05661(18) 0.7569(5) 0.2992(2) 1.000 0.0429(16) . .
C10 C Uani 0.00910(18) 0.6792(5) 0.3124(2) 1.000 0.0456(14) . .
C11 C Uani 0.01552(17) 0.5408(5) 0.3287(2) 1.000 0.0421(14) . .
C12 C Uani 0.06979(16) 0.4799(4) 0.33166(18) 1.000 0.0325(11) . .
C13 C Uani 0.18114(13) 0.3111(3) 0.29401(14) 1.000 0.0211(9) . .
C14 C Uani 0.15618(15) 0.2939(4) 0.22735(16) 1.000 0.0269(11) . .
C15 C Uani 0.14977(16) 0.1636(4) 0.19894(17) 1.000 0.0313(11) . .
C16 C Uani 0.16791(18) 0.0487(4) 0.23571(19) 1.000 0.0372(14) . .
C17 C Uani 0.19173(19) 0.0644(4) 0.3014(2) 1.000 0.0425(14) . .
C18 C Uani 0.19861(16) 0.1947(4) 0.33053(17) 1.000 0.0307(11) . .
C19 C Uani 0.37081(14) 0.8208(3) 0.27923(15) 1.000 0.0265(10) . .
C20 C Uani 0.34657(18) 0.9343(4) 0.24364(18) 1.000 0.0362(12) . .
C21 C Uani 0.3806(2) 1.0203(5) 0.2066(2) 1.000 0.0516(16) . .
C22 C Uani 0.4387(2) 0.9937(6) 0.2041(2) 1.000 0.0607(16) . .
C23 C Uani 0.4627(2) 0.8836(6) 0.2387(2) 1.000 0.0570(16) . .
C24 C Uani 0.42912(16) 0.7955(5) 0.27649(18) 1.000 0.0382(13) . .
C25 C Uani 0.37033(13) 0.5890(3) 0.37310(16) 1.000 0.0250(10) . .
C26 C Uani 0.38125(16) 0.4635(4) 0.34117(18) 1.000 0.0333(11) . .
C27 C Uani 0.41289(18) 0.3611(4) 0.3756(2) 1.000 0.0430(12) . .
C28 C Uani 0.43369(17) 0.3815(5) 0.4429(2) 1.000 0.0441(14) . .
C29 C Uani 0.42385(17) 0.5051(5) 0.4743(2) 1.000 0.0422(14) . .
C30 C Uani 0.39241(15) 0.6090(4) 0.44011(17) 1.000 0.0319(11) . .
C31 C Uani 0.30276(13) 0.8362(3) 0.39327(14) 1.000 0.0219(9) . .
C32 C Uani 0.25160(15) 0.8164(4) 0.42496(16) 1.000 0.0268(10) . .
C33 C Uani 0.23445(16) 0.9102(4) 0.47325(16) 1.000 0.0311(11) . .
C34 C Uani 0.26719(17) 1.0248(4) 0.48957(16) 1.000 0.0311(11) . .
C35 C Uani 0.31833(17) 1.0449(4) 0.45904(17) 1.000 0.0338(11) . .
C36 C Uani 0.33622(16) 0.9509(4) 0.41157(17) 1.000 0.0310(11) . .
C37 C Uani 0.27218(14) 0.6611(4) 0.15892(14) 1.000 0.0235(10) . .
C38 C Uani 0.22026(13) 0.5788(3) 0.15735(13) 1.000 0.0202(10) . .
C39 C Uani 0.32733(14) 0.6029(3) 0.13999(14) 1.000 0.0241(10) . .
C40 C Uani 0.34140(15) 0.4628(4) 0.14722(16) 1.000 0.0278(11) . .
C41 C Uani 0.39308(16) 0.4116(4) 0.12827(16) 1.000 0.0304(11) . .
C42 C Uani 0.43276(14) 0.5020(4) 0.10273(15) 1.000 0.0293(10) . .
C43 C Uani 0.42105(15) 0.6410(4) 0.09503(16) 1.000 0.0315(11) . .
C44 C Uani 0.36832(15) 0.6905(4) 0.11301(16) 1.000 0.0285(11) . .
C45 C Uani 0.16483(13) 0.6472(3) 0.13982(14) 1.000 0.0214(10) . .
C46 C Uani 0.06908(14) 0.6013(3) 0.09361(16) 1.000 0.0268(10) . .
C47 C Uani 0.02380(16) 0.5750(4) 0.13286(18) 1.000 0.0335(11) . .
C48 C Uani -0.03169(17) 0.6086(4) 0.10807(19) 1.000 0.0396(12) . .
C49 C Uani -0.04213(16) 0.6670(4) 0.04425(18) 1.000 0.0365(12) . .
C50 C Uani 0.00433(18) 0.6960(4) 0.0065(2) 1.000 0.0418(14) . .
C51 C Uani 0.06029(17) 0.6632(4) 0.03041(19) 1.000 0.0384(12) . .
C52 C Uani -0.10275(18) 0.6955(5) 0.0155(2) 1.000 0.0562(17) . .
H1 H Uiso 0.2856(15) 0.383(4) 0.4127(17) 1.000 0.032(10) . .
H2 H Uiso 0.3108(18) 0.375(4) 0.525(2) 1.000 0.049(12) . .
H3 H Uiso 0.2484(16) 0.455(4) 0.601(2) 1.000 0.045(11) . .
H4 H Uiso 0.1594(16) 0.545(4) 0.5626(18) 1.000 0.038(10) . .
H5 H Uiso 0.1360(15) 0.558(3) 0.4499(16) 1.000 0.023(9) . .
H6 H Uiso 0.1438(16) 0.747(4) 0.2934(17) 1.000 0.032(10) . .
H7 H Uiso 0.0526(16) 0.845(4) 0.2876(18) 1.000 0.035(11) . .
H8 H Uiso -0.0281(19) 0.717(4) 0.309(2) 1.000 0.058(13) . .
H9 H Uiso -0.0154(17) 0.491(4) 0.3371(18) 1.000 0.040(11) . .
H10 H Uiso 0.0746(15) 0.391(4) 0.3411(16) 1.000 0.027(9) . .
H11 H Uiso 0.1443(14) 0.368(4) 0.2050(16) 1.000 0.025(9) . .
H12 H Uiso 0.1340(15) 0.155(4) 0.1547(18) 1.000 0.036(10) . .
H13 H Uiso 0.1645(15) -0.031(4) 0.2175(17) 1.000 0.030(10) . .
H14 H Uiso 0.2008(19) -0.007(5) 0.324(2) 1.000 0.059(14) . .
H15 H Uiso 0.2139(15) 0.200(4) 0.3762(18) 1.000 0.033(10) . .
H16 H Uiso 0.3056(17) 0.951(4) 0.2459(18) 1.000 0.043(11) . .
H17 H Uiso 0.3614(19) 1.098(5) 0.185(2) 1.000 0.064(14) . .
H18 H Uiso 0.460(2) 1.051(5) 0.180(2) 1.000 0.074(15) . .
H19 H Uiso 0.498(2) 0.864(4) 0.239(2) 1.000 0.054(13) . .
H20 H Uiso 0.4456(15) 0.718(4) 0.2991(17) 1.000 0.033(10) . .
H21 H Uiso 0.3667(15) 0.448(4) 0.2990(18) 1.000 0.031(10) . .
H22 H Uiso 0.4178(15) 0.279(4) 0.3558(17) 1.000 0.033(10) . .
H23 H Uiso 0.4533(16) 0.312(4) 0.4647(18) 1.000 0.035(10) . .
H24 H Uiso 0.4373(17) 0.518(4) 0.520(2) 1.000 0.046(11) . .
H25 H Uiso 0.3857(16) 0.689(4) 0.4614(18) 1.000 0.037(11) . .
H26 H Uiso 0.2305(15) 0.743(4) 0.4143(16) 1.000 0.029(10) . .
H27 H Uiso 0.1978(16) 0.894(4) 0.4925(17) 1.000 0.038(10) . .
H28 H Uiso 0.2563(15) 1.091(4) 0.5185(17) 1.000 0.032(9) . .
H29 H Uiso 0.3419(17) 1.119(4) 0.4702(18) 1.000 0.042(11) . .
H30 H Uiso 0.3686(16) 0.966(4) 0.3921(17) 1.000 0.030(10) . .
H31 H Uiso 0.2668(13) 0.755(3) 0.1492(15) 1.000 0.017(8) . .
H32 H Uiso 0.2197(14) 0.489(4) 0.1399(16) 1.000 0.023(9) . .
H33 H Uiso 0.3156(15) 0.406(3) 0.1638(16) 1.000 0.025(9) . .
H34 H Uiso 0.4021(14) 0.321(4) 0.1336(15) 1.000 0.022(9) . .
H35 H Uiso 0.4473(16) 0.703(4) 0.0761(18) 1.000 0.039(10) . .
H36 H Uiso 0.3593(13) 0.784(3) 0.1078(14) 1.000 0.015(8) . .
H37 H Uiso 0.0316(15) 0.535(4) 0.1769(18) 1.000 0.038(10) . .
H38 H Uiso -0.0629(19) 0.589(4) 0.132(2) 1.000 0.057(13) . .
H39 H Uiso -0.0020(18) 0.739(4) -0.036(2) 1.000 0.059(13) . .
H40 H Uiso 0.0924(16) 0.684(4) 0.0049(18) 1.000 0.042(11) . .
H52A H Uiso -0.10180 0.76180 -0.02220 1.000 0.0840 calc R
H52B H Uiso -0.12530 0.73410 0.05150 1.000 0.0840 calc R
H52C H Uiso -0.12060 0.60900 -0.00140 1.000 0.0840 calc R

loop_
_atom_type_symbol
_atom_type_description
_atom_type_scat_dispersion_real
_atom_type_scat_dispersion_imag
_atom_type_scat_source
Pt Pt -1.7033 8.3905 'International Tables Vol C Tables 4.2.6.8 and 6.1.1.4'
P P 0.1023 0.0942 'International Tables Vol C Tables 4.2.6.8 and 6.1.1.4'
O O 0.0106 0.0060 'International Tables Vol C Tables 4.2.6.8 and 6.1.1.4'
N N 0.0061 0.0033 'International Tables Vol C Tables 4.2.6.8 and 6.1.1.4'
H H 0.0000 0.0000 'International Tables Vol C Tables 4.2.6.8 and 6.1.1.4'
C C 0.0033 0.0016 'International Tables Vol C Tables 4.2.6.8 and 6.1.1.4'

loop_
_geom_angle_atom_site_label_1
_geom_angle_atom_site_label_2
_geom_angle_atom_site_label_3
_geom_angle
_geom_angle_publ_flag
P1 Pt1 P2 110.35(3) yes
P1 Pt1 C37 104.18(9) yes
P1 Pt1 C38 144.04(8) yes
P2 Pt1 C37 145.30(9) yes
P2 Pt1 C38 105.55(8) yes
C37 Pt1 C38 39.85(12) yes
Pt1 P1 C19 112.84(10) yes
Pt1 P1 C25 113.16(10) yes
Pt1 P1 C31 118.71(10) yes
C19 P1 C25 104.75(14) yes
C19 P1 C31 100.86(13) yes
C25 P1 C31 104.95(14) yes
Pt1 P2 C1 120.67(10) yes
Pt1 P2 C7 111.84(10) yes
Pt1 P2 C13 111.67(10) yes
C1 P2 C7 103.28(14) yes
C1 P2 C13 104.52(13) yes
C7 P2 C13 103.14(14) yes
C45 O1 C46 117.8(2) yes
O3 N1 O4 123.4(3) yes
O3 N1 C42 118.4(3) yes
O4 N1 C42 118.2(3) yes
P2 C1 C2 119.3(2) yes
P2 C1 C6 121.9(2) yes
C2 C1 C6 118.6(3) no
C1 C2 C3 120.7(3) no
C2 C3 C4 119.8(4) no
C3 C4 C5 120.3(3) no
C4 C5 C6 120.4(4) no
C1 C6 C5 120.4(4) no
P2 C7 C8 118.3(3) yes
P2 C7 C12 122.7(2) yes
C8 C7 C12 119.0(3) no
C7 C8 C9 120.3(4) no
C8 C9 C10 120.7(4) no
C9 C10 C11 119.8(4) no
C10 C11 C12 120.2(4) no
C7 C12 C11 119.9(4) no
P2 C13 C14 117.2(2) yes
P2 C13 C18 124.4(2) yes
C14 C13 C18 118.4(3) no
C13 C14 C15 120.7(3) no
C14 C15 C16 120.3(3) no
C15 C16 C17 119.4(4) no
C16 C17 C18 120.9(4) no
C13 C18 C17 120.3(3) no
P1 C19 C20 117.5(3) yes
P1 C19 C24 123.6(3) yes
C20 C19 C24 118.9(3) no
C19 C20 C21 120.4(4) no
C20 C21 C22 120.1(4) no
C21 C22 C23 119.8(4) no
C22 C23 C24 121.0(4) no
C19 C24 C23 119.8(4) no
P1 C25 C26 118.4(2) yes
P1 C25 C30 122.9(2) yes
C26 C25 C30 118.5(3) no
C25 C26 C27 120.7(3) no
C26 C27 C28 120.1(4) no
C27 C28 C29 119.5(4) no
C28 C29 C30 120.9(4) no
C25 C30 C29 120.3(3) no
P1 C31 C32 119.3(2) yes
P1 C31 C36 122.3(2) yes
C32 C31 C36 118.4(3) no
C31 C32 C33 120.5(3) no
C32 C33 C34 120.4(3) no
C33 C34 C35 119.6(3) no
C34 C35 C36 120.4(4) no
C31 C36 C35 120.6(3) no
Pt1 C37 C38 69.80(16) yes
Pt1 C37 C39 113.9(2) yes
C38 C37 C39 121.7(3) no
Pt1 C38 C37 70.35(15) yes
Pt1 C38 C45 113.26(19) yes
C37 C38 C45 118.4(3) no
C37 C39 C40 123.2(3) no
C37 C39 C44 119.3(3) no
C40 C39 C44 117.5(3) no
C39 C40 C41 121.6(3) no
C40 C41 C42 119.0(4) no
N1 C42 C41 119.4(3) yes
N1 C42 C43 119.1(3) yes
C41 C42 C43 121.5(3) no
C42 C43 C44 118.8(3) no
C39 C44 C43 121.5(3) no
O1 C45 O2 121.7(3) yes
O1 C45 C38 110.3(2) yes
O2 C45 C38 128.0(3) yes
O1 C46 C47 118.9(3) yes
O1 C46 C51 120.0(3) yes
C47 C46 C51 120.8(3) no
C46 C47 C48 119.5(3) no
C47 C48 C49 121.1(4) no
C48 C49 C50 118.3(4) no
C48 C49 C52 121.1(3) no
C50 C49 C52 120.6(3) no
C49 C50 C51 121.5(4) no
C46 C51 C50 118.7(3) no
C1 C2 H1 121(2) no
C3 C2 H1 118(2) no
C2 C3 H2 117(2) no
C4 C3 H2 123(2) no
C3 C4 H3 118(2) no
C5 C4 H3 122(3) no
C4 C5 H4 123(2) no
C6 C5 H4 116(2) no
C1 C6 H5 119(2) no
C5 C6 H5 120(2) no
C7 C8 H6 116(2) no
C9 C8 H6 124(2) no
C8 C9 H7 119(2) no
C10 C9 H7 120(2) no
C9 C10 H8 122(2) no
C11 C10 H8 119(2) no
C10 C11 H9 119(3) no
C12 C11 H9 120(3) no
C7 C12 H10 119(2) no
C11 C12 H10 121(2) no
C13 C14 H11 118(2) no
C15 C14 H11 122(2) no
C14 C15 H12 119(2) no
C16 C15 H12 121(2) no
C15 C16 H13 120(2) no
C17 C16 H13 121(2) no
C16 C17 H14 118(3) no
C18 C17 H14 121(3) no
C13 C18 H15 122(2) no
C17 C18 H15 118(2) no
C19 C20 H16 118(2) no
C21 C20 H16 121(2) no
C20 C21 H17 116(3) no
C22 C21 H17 124(3) no
C21 C22 H18 119(3) no
C23 C22 H18 122(3) no
C22 C23 H19 123(3) no
C24 C23 H19 116(3) no
C19 C24 H20 120(2) no
C23 C24 H20 121(2) no
C25 C26 H21 120(3) no
C27 C26 H21 120(3) no
C26 C27 H22 120(2) no
C28 C27 H22 120(2) no
C27 C28 H23 118(2) no
C29 C28 H23 122(2) no
C28 C29 H24 119(2) no
C30 C29 H24 120(2) no
C25 C30 H25 120(2) no
C29 C30 H25 120(2) no
C31 C32 H26 119(2) no
C33 C32 H26 121(2) no
C32 C33 H27 118(2) no
C34 C33 H27 122(2) no
C33 C34 H28 123(2) no
C35 C34 H28 117(2) no
C34 C35 H29 122(2) no
C36 C35 H29 118(2) no
C31 C36 H30 120(2) no
C35 C36 H30 119(2) no
Pt1 C37 H31 111.9(18) no
C38 C37 H31 115.5(19) no
C39 C37 H31 115.3(19) no
Pt1 C38 H32 119(2) no
C37 C38 H32 121(2) no
C45 C38 H32 110(2) no
C39 C40 H33 118(2) no
C41 C40 H33 120(2) no
C40 C41 H34 121(2) no
C42 C41 H34 120(2) no
C42 C43 H35 122(2) no
C44 C43 H35 119(2) no
C39 C44 H36 118.2(19) no
C43 C44 H36 120.3(19) no
C46 C47 H37 119(2) no
C48 C47 H37 122(2) no
C47 C48 H38 122(3) no
C49 C48 H38 117(3) no
C49 C50 H39 119(3) no
C51 C50 H39 119(3) no
C46 C51 H40 120(2) no
C50 C51 H40 122(2) no
C49 C52 H52A 109.00 no
C49 C52 H52B 109.00 no
C49 C52 H52C 110.00 no
H52A C52 H52B 110.00 no
H52A C52 H52C 109.00 no
H52B C52 H52C 109.00 no

loop_
_geom_bond_atom_site_label_1
_geom_bond_atom_site_label_2
_geom_bond_distance
_geom_bond_publ_flag
Pt1 P1 2.2728(8) yes
Pt1 P2 2.2903(8) yes
Pt1 C37 2.122(3) yes
Pt1 C38 2.115(3) yes
P1 C19 1.835(3) yes
P1 C25 1.825(3) yes
P1 C31 1.833(3) yes
P2 C1 1.835(3) yes
P2 C7 1.828(3) yes
P2 C13 1.833(3) yes
O1 C45 1.376(4) yes
O1 C46 1.412(4) yes
O2 C45 1.204(4) yes
O3 N1 1.229(5) yes
O4 N1 1.234(4) yes
N1 C42 1.461(5) yes
C1 C2 1.392(5) no
C1 C6 1.396(5) no
C2 C3 1.392(5) no
C3 C4 1.379(6) no
C4 C5 1.373(6) no
C5 C6 1.388(5) no
C7 C8 1.393(5) no
C7 C12 1.395(5) no
C8 C9 1.375(6) no
C9 C10 1.374(6) no
C10 C11 1.381(7) no
C11 C12 1.390(6) no
C13 C14 1.403(4) no
C13 C18 1.379(5) no
C14 C15 1.381(5) no
C15 C16 1.374(5) no
C16 C17 1.375(5) no
C17 C18 1.387(5) no
C19 C20 1.398(5) no
C19 C24 1.382(5) no
C20 C21 1.386(6) no
C21 C22 1.379(7) no
C22 C23 1.361(7) no
C23 C24 1.400(6) no
C25 C26 1.396(5) no
C25 C30 1.390(5) no
C26 C27 1.381(5) no
C27 C28 1.387(6) no
C28 C29 1.370(7) no
C29 C30 1.387(6) no
C31 C32 1.392(5) no
C31 C36 1.387(5) no
C32 C33 1.388(5) no
C33 C34 1.369(5) no
C34 C35 1.380(5) no
C35 C36 1.384(5) no
C37 C38 1.444(5) no
C37 C39 1.470(5) no
C38 C45 1.468(4) no
C39 C40 1.398(5) no
C39 C44 1.404(5) no
C40 C41 1.373(5) no
C41 C42 1.388(5) no
C42 C43 1.377(5) no
C43 C44 1.383(5) no
C46 C47 1.369(5) no
C46 C51 1.378(5) no
C47 C48 1.386(5) no
C48 C49 1.378(5) no
C49 C50 1.378(6) no
C49 C52 1.507(6) no
C50 C51 1.389(6) no
C2 H1 0.91(3) no
C3 H2 0.91(4) no
C4 H3 0.87(4) no
C5 H4 0.90(4) no
C6 H5 0.90(3) no
C8 H6 0.93(4) no
C9 H7 0.88(4) no
C10 H8 0.94(4) no
C11 H9 0.89(4) no
C12 H10 0.88(4) no
C14 H11 0.87(4) no
C15 H12 0.92(4) no
C16 H13 0.85(4) no
C17 H14 0.84(5) no
C18 H15 0.94(4) no
C20 H16 0.97(4) no
C21 H17 0.96(5) no
C22 H18 0.90(5) no
C23 H19 0.84(5) no
C24 H20 0.94(4) no
C26 H21 0.88(4) no
C27 H22 0.89(4) no
C28 H23 0.90(4) no
C29 H24 0.94(4) no
C30 H25 0.90(4) no
C32 H26 0.88(4) no
C33 H27 0.97(4) no
C34 H28 0.90(4) no
C35 H29 0.92(4) no
C36 H30 0.88(4) no
C37 H31 0.93(3) no
C38 H32 0.93(4) no
C40 H33 0.89(3) no
C41 H34 0.91(4) no
C43 H35 0.95(4) no
C44 H36 0.93(3) no
C47 H37 0.95(4) no
C48 H38 0.91(4) no
C50 H39 0.93(4) no
C51 H40 0.95(4) no
C52 H52A 0.9800 no
C52 H52B 0.9800 no
C52 H52C 0.9800 no

loop_
_geom_contact_atom_site_label_1
_geom_contact_atom_site_label_2
_geom_contact_distance
_geom_contact_site_symmetry_2
_geom_contact_publ_flag
Pt1 H6 2.94(4) . no
Pt1 H11 3.54(4) . no
Pt1 H16 3.53(4) . no
Pt1 H21 3.16(4) . no
Pt1 H26 3.35(3) . no
Pt1 H33 3.18(3) . no
P1 P2 3.7459(10) . no
P1 C37 3.469(3) . no
P2 P1 3.7459(10) . no
P2 C38 3.509(3) . no
P2 H26 3.11(4) . no
O1 C14 3.365(4) . no
O2 C5 3.130(4) 4_564 no
O2 C51 3.166(4) . no
O2 C8 3.382(4) . no
O2 C16 3.255(4) 1_565 no
O3 C24 3.249(4) 2_645 no
O3 C30 3.388(5) 2_645 no
O4 O4 3.037(4) 3_665 no
O4 C36 3.290(5) 2_645 no
O4 N1 3.028(4) 3_665 no
O1 H52C 2.7200 3_565 no
O1 H11 2.51(4) . no
O2 H31 2.63(3) . no
O2 H13 2.42(4) 1_565 no
O2 H4 2.42(4) 4_564 no
O3 H23 2.71(4) 4_554 no
O3 H20 2.87(3) 2_645 no
O3 H34 2.46(3) . no
O4 H35 2.47(4) . no
O4 H30 2.58(4) 2_645 no
O4 H23 2.84(4) 2_655 no
N1 O4 3.028(4) 3_665 no
C1 C32 3.498(5) . no
C2 C18 3.316(5) . no
C2 C25 3.406(5) . no
C2 C26 3.571(5) . no
C2 C30 3.592(5) . no
C5 O2 3.130(4) 4_565 no
C6 C12 3.402(5) . no
C6 C52 3.536(6) 2_545 no
C6 C32 3.552(5) . no
C8 O2 3.382(4) . no
C8 C45 3.532(4) . no
C12 C6 3.402(5) . no
C12 C14 3.463(5) . no
C14 C38 3.458(5) . no
C14 O1 3.365(4) . no
C14 C12 3.463(5) . no
C16 O2 3.255(4) 1_545 no
C18 C2 3.316(5) . no
C19 C44 3.488(4) . no
C19 C39 3.539(4) . no
C20 C36 3.319(5) . no
C20 C37 3.511(5) . no
C20 C44 3.540(5) . no
C24 O3 3.249(4) 2_655 no
C24 C44 3.560(5) . no
C25 C2 3.406(5) . no
C26 C2 3.571(5) . no
C30 C2 3.592(5) . no
C30 O3 3.388(5) 2_655 no
C30 C36 3.583(5) . no
C32 C6 3.552(5) . no
C32 C1 3.498(5) . no
C34 C39 3.406(4) 4_565 no
C34 C40 3.436(5) 4_565 no
C36 C30 3.583(5) . no
C36 O4 3.290(5) 2_655 no
C36 C20 3.319(5) . no
C37 C20 3.511(5) . no
C37 C45 2.502(4) . no
C37 C19 3.530(4) . no
C37 P1 3.469(3) . no
C38 C14 3.458(5) . no
C38 P2 3.509(3) . no
C38 C39 2.546(4) . no
C39 C19 3.539(4) . no
C39 C34 3.406(4) 4_564 no
C40 C34 3.436(5) 4_564 no
C44 C20 3.540(5) . no
C44 C19 3.488(4) . no
C44 C24 3.560(5) . no
C45 C8 3.532(4) . no
C49 C51 3.524(5) 3_565 no
C51 O2 3.166(4) . no
C51 C49 3.524(5) 3_565 no
C52 C6 3.536(6) 2_555 no
C1 H52B 3.0600 2_545 no
C1 H15 2.75(4) . no
C1 H26 2.69(4) . no
C2 H15 2.65(4) . no
C6 H52B 2.9600 2_545 no
C6 H26 2.79(4) . no
C7 H5 2.57(3) . no
C7 H11 2.99(3) . no
C10 H37 3.07(4) . no
C11 H37 3.02(4) . no
C12 H5 2.80(3) . no
C13 H10 2.81(4) . no
C14 H32 3.00(4) . no
C15 H8 2.87(4) 2_545 no
C18 H1 3.09(4) . no
C18 H52B 2.9900 2_545 no
C19 H30 2.62(4) . no
C20 H36 3.06(3) . no
C20 H30 2.94(3) . no
C20 H31 3.07(3) . no
C21 H36 3.01(3) . no
C25 H1 2.94(4) . no
C25 H20 2.66(4) . no
C26 H1 2.82(3) . no
C26 H20 3.02(4) . no
C31 H25 2.68(4) . no
C31 H16 3.10(4) . no
C31 H14 3.05(4) 1_565 no
C32 H14 2.81(4) 1_565 no
C33 H14 3.08(4) 1_565 no
C34 H15 2.99(4) 1_565 no
C36 H25 2.92(4) . no
C37 H32 2.08(4) . no
C38 H11 2.89(4) . no
C38 H31 2.03(3) . no
C38 H33 2.77(3) . no
C40 H21 3.00(4) . no
C40 H32 2.83(3) . no
C45 H40 3.06(4) . no
C45 H11 3.04(4) . no
C45 H27 3.06(3) 4_564 no
C46 H52C 3.0200 3_565 no
C48 H10 3.09(4) 2_555 no
C51 H52C 3.0500 3_565 no
H1 C18 3.09(4) . no
H1 C25 2.94(4) . no
H1 C26 2.82(3) . no
H1 H15 2.50(5) . no
H4 O2 2.42(4) 4_565 no
H5 C7 2.57(3) . no
H5 C12 2.80(3) . no
H6 Pt1 2.94(4) . no
H8 C15 2.87(4) 2_555 no
H10 C13 2.81(4) . no
H10 C48 3.09(4) 2_545 no
H11 Pt1 3.54(4) . no
H11 O1 2.51(4) . no
H11 C7 2.99(3) . no
H11 C38 2.89(4) . no
H11 C45 3.04(4) . no
H11 H32 2.52(5) . no
H13 O2 2.42(4) 1_545 no
H14 C31 3.05(4) 1_545 no
H14 C32 2.81(4) 1_545 no
H14 C33 3.08(4) 1_545 no
H15 C1 2.75(4) . no
H15 C2 2.65(4) . no
H15 C34 2.99(4) 1_545 no
H15 H1 2.50(5) . no
H15 H52B 2.6000 2_545 no
H16 Pt1 3.53(4) . no
H16 C31 3.10(4) . no
H17 H34 2.59(6) 1_565 no
H20 C25 2.66(4) . no
H20 C26 3.02(4) . no
H20 O3 2.87(3) 2_655 no
H21 Pt1 3.16(4) . no
H21 C40 3.00(4) . no
H23 O4 2.84(4) 2_645 no
H23 O3 2.71(4) 4_555 no
H25 C31 2.68(4) . no
H25 C36 2.92(4) . no
H26 Pt1 3.35(3) . no
H26 P2 3.11(4) . no
H26 C1 2.69(4) . no
H26 C6 2.79(4) . no
H27 C45 3.06(3) 4_565 no
H27 H40 2.59(5) 4_565 no
H30 C19 2.62(4) . no
H30 C20 2.94(3) . no
H30 O4 2.58(4) 2_655 no
H31 O2 2.63(3) . no
H31 C20 3.07(3) . no
H31 H36 2.37(4) . no
H32 C14 3.00(4) . no
H32 C40 2.83(3) . no
H32 H11 2.52(5) . no
H32 H33 2.39(5) . no
H33 Pt1 3.18(3) . no
H33 C38 2.77(3) . no
H33 H32 2.39(5) . no
H34 O3 2.46(3) . no
H34 H17 2.59(6) 1_545 no
H35 O4 2.47(4) . no
H36 C20 3.06(3) . no
H36 C21 3.01(3) . no
H36 H31 2.37(4) . no
H37 C10 3.07(4) . no
H37 C11 3.02(4) . no
H38 H52B 2.5000 . no
H39 H52A 2.3600 . no
H40 C45 3.06(4) . no
H40 H27 2.59(5) 4_564 no
H52A H39 2.3600 . no
H52B H38 2.5000 . no
H52B C1 3.0600 2_555 no
H52B C6 2.9600 2_555 no
H52B C18 2.9900 2_555 no
H52B H15 2.6000 2_555 no
H52C O1 2.7200 3_565 no
H52C C46 3.0200 3_565 no
H52C C51 3.0500 3_565 no

loop_
_geom_hbond_atom_site_label_D
_geom_hbond_atom_site_label_H
_geom_hbond_atom_site_label_A
_geom_hbond_distance_DH
_geom_hbond_distance_HA
_geom_hbond_distance_DA
_geom_hbond_angle_DHA
_geom_hbond_site_symmetry_A
_geom_hbond_publ_flag
C5 H4 O2 0.90(4) 2.42(4) 3.130(4) 136(3) 4_565 yes
C14 H11 O1 0.87(4) 2.51(4) 3.365(4) 165(3) . yes
C16 H13 O2 0.85(4) 2.42(4) 3.255(4) 168(3) 1_545 yes
C36 H30 O4 0.88(4) 2.58(4) 3.290(5) 138(3) 2_655 yes

loop_
_geom_torsion_atom_site_label_1
_geom_torsion_atom_site_label_2
_geom_torsion_atom_site_label_3
_geom_torsion_atom_site_label_4
_geom_torsion
_geom_torsion_publ_flag
P2 Pt1 P1 C19 -177.16(11) no
C37 Pt1 P1 C19 6.33(15) no
C38 Pt1 P1 C19 6.39(18) no
P2 Pt1 P1 C25 64.12(11) no
C37 Pt1 P1 C25 -112.39(15) no
C38 Pt1 P1 C25 -112.33(18) no
P2 Pt1 P1 C31 -59.54(11) no
C37 Pt1 P1 C31 123.95(15) no
C38 Pt1 P1 C31 124.02(17) no
P1 Pt1 P2 C1 -5.24(12) no
C37 Pt1 P2 C1 168.8(2) no
C38 Pt1 P2 C1 172.60(14) no
P1 Pt1 P2 C7 116.45(10) no
C37 Pt1 P2 C7 -69.5(2) no
C38 Pt1 P2 C7 -65.71(13) no
P1 Pt1 P2 C13 -128.55(10) no
C37 Pt1 P2 C13 45.5(2) no
C38 Pt1 P2 C13 49.29(13) no
P2 Pt1 C37 C38 5.7(3) no
P1 Pt1 C37 C39 63.2(2) no
P1 Pt1 C38 C37 -0.1(3) no
P2 Pt1 C38 C37 -176.64(17) no
P1 Pt1 C38 C45 -113.5(2) no
P2 Pt1 C38 C45 70.0(2) no
C37 Pt1 C38 C45 -113.4(3) no
P1 Pt1 C37 C38 179.94(16) no
P2 Pt1 C37 C39 -111.0(2) no
C38 Pt1 C37 C39 -116.7(3) no
C31 P1 C19 C24 114.1(3) no
C25 P1 C19 C24 5.3(3) no
C31 P1 C25 C30 -10.7(3) no
C25 P1 C31 C36 86.6(3) no
C31 P1 C19 C20 -65.7(3) no
Pt1 P1 C19 C24 -118.3(3) no
Pt1 P1 C31 C32 32.6(3) no
C19 P1 C25 C26 -90.2(3) no
C31 P1 C25 C26 164.0(3) no
C19 P1 C31 C36 -22.0(3) no
C19 P1 C25 C30 95.1(3) no
C25 P1 C31 C32 -95.0(3) no
Pt1 P1 C25 C30 -141.6(3) no
C19 P1 C31 C32 156.4(3) no
C25 P1 C19 C20 -174.5(3) no
Pt1 P1 C31 C36 -145.8(2) no
Pt1 P1 C19 C20 62.0(3) no
Pt1 P1 C25 C26 33.1(3) no
Pt1 P2 C13 C18 115.7(3) no
C7 P2 C1 C2 179.0(3) no
Pt1 P2 C7 C12 156.1(2) no
Pt1 P2 C13 C14 -61.4(3) no
Pt1 P2 C7 C8 -25.6(3) no
Pt1 P2 C1 C2 -55.3(3) no
C13 P2 C1 C2 71.4(3) no
Pt1 P2 C1 C6 119.0(3) no
C1 P2 C13 C18 -16.3(3) no
C13 P2 C1 C6 -114.3(3) no
C7 P2 C13 C18 -124.0(3) no
C7 P2 C13 C14 58.9(3) no
C1 P2 C7 C8 105.6(3) no
C13 P2 C7 C8 -145.8(2) no
C7 P2 C1 C6 -6.7(3) no
C13 P2 C7 C12 36.0(3) no
C1 P2 C13 C14 166.6(2) no
C1 P2 C7 C12 -72.7(3) no
C45 O1 C46 C51 78.1(4) no
C46 O1 C45 C38 -177.3(2) no
C45 O1 C46 C47 -108.0(3) no
C46 O1 C45 O2 2.2(4) no
O4 N1 C42 C43 11.9(4) no
O3 N1 C42 C43 -167.7(3) no
O3 N1 C42 C41 12.0(4) no
O4 N1 C42 C41 -168.4(3) no
P2 C1 C2 C3 175.9(3) no
C6 C1 C2 C3 1.4(5) no
C2 C1 C6 C5 -0.5(5) no
P2 C1 C6 C5 -174.8(3) no
C1 C2 C3 C4 -1.6(6) no
C2 C3 C4 C5 0.9(6) no
C3 C4 C5 C6 0.0(6) no
C4 C5 C6 C1 -0.2(6) no
P2 C7 C12 C11 177.3(3) no
C8 C7 C12 C11 -0.9(5) no
P2 C7 C8 C9 -177.6(3) no
C12 C7 C8 C9 0.8(5) no
C7 C8 C9 C10 -0.3(6) no
C8 C9 C10 C11 0.0(6) no
C9 C10 C11 C12 -0.1(6) no
C10 C11 C12 C7 0.6(6) no
P2 C13 C14 C15 176.8(3) no
C14 C13 C18 C17 0.3(5) no
P2 C13 C18 C17 -176.7(3) no
C18 C13 C14 C15 -0.5(5) no
C13 C14 C15 C16 -0.1(5) no
C14 C15 C16 C17 1.0(6) no
C15 C16 C17 C18 -1.2(6) no
C16 C17 C18 C13 0.5(6) no
P1 C19 C24 C23 -179.5(3) no
C20 C19 C24 C23 0.3(5) no
P1 C19 C20 C21 179.4(3) no
C24 C19 C20 C21 -0.4(5) no
C19 C20 C21 C22 0.6(6) no
C20 C21 C22 C23 -0.7(7) no
C21 C22 C23 C24 0.6(7) no
C22 C23 C24 C19 -0.4(6) no
P1 C25 C30 C29 173.8(3) no
P1 C25 C26 C27 -174.4(3) no
C26 C25 C30 C29 -0.9(5) no
C30 C25 C26 C27 0.5(5) no
C25 C26 C27 C28 0.7(6) no
C26 C27 C28 C29 -1.6(6) no
C27 C28 C29 C30 1.3(6) no
C28 C29 C30 C25 0.0(6) no
P1 C31 C36 C35 176.9(3) no
C36 C31 C32 C33 0.6(5) no
P1 C31 C32 C33 -177.9(3) no
C32 C31 C36 C35 -1.5(5) no
C31 C32 C33 C34 1.1(5) no
C32 C33 C34 C35 -1.7(5) no
C33 C34 C35 C36 0.8(5) no
C34 C35 C36 C31 0.9(5) no
Pt1 C37 C39 C44 -128.0(3) no
C38 C37 C39 C40 -27.9(4) no
C39 C37 C38 Pt1 106.3(3) no
C39 C37 C38 C45 -147.3(3) no
Pt1 C37 C39 C40 52.3(4) no
C38 C37 C39 C44 151.9(3) no
Pt1 C37 C38 C45 106.5(2) no
C37 C38 C45 O2 -22.2(4) no
C37 C38 C45 O1 157.3(2) no
Pt1 C38 C45 O1 -123.2(2) no
Pt1 C38 C45 O2 57.3(4) no
C37 C39 C40 C41 179.2(3) no
C40 C39 C44 C43 -0.9(5) no
C44 C39 C40 C41 -0.5(5) no
C37 C39 C44 C43 179.4(3) no
C39 C40 C41 C42 1.5(5) no
C40 C41 C42 C43 -1.0(5) no
C40 C41 C42 N1 179.3(3) no
N1 C42 C43 C44 179.4(3) no
C41 C42 C43 C44 -0.3(5) no
C42 C43 C44 C39 1.3(5) no
C47 C46 C51 C50 -1.3(5) no
C51 C46 C47 C48 1.3(5) no
O1 C46 C51 C50 172.5(3) no
O1 C46 C47 C48 -172.6(3) no
C46 C47 C48 C49 0.6(6) no
C47 C48 C49 C52 176.2(4) no
C47 C48 C49 C50 -2.3(6) no
C52 C49 C50 C51 -176.2(4) no
C48 C49 C50 C51 2.3(6) no
C49 C50 C51 C46 -0.5(6) no
